data_9017853
loop_
_publ_author_name
'Okrugin, V.'
'Favero, M.'
'Liu, A.'
'Etschmann, B.'
'Plutachina, E.'
'Mills, S.'
'Tomkins, A. G.'
'Lukasheva, M.'
'Kozlov, V.'
'Moskaleva, S.'
'Chubarov, M.'
'Brugger, J.'

_publ_section_title
;
 Smoking gun for thallium geochemistry in volcanic arcs:
 Nataliyamalikite, TlI, a new thallium mineral from an active
 fumarole at Avacha Volcano, Kamchatka Peninsula, Russia
 Note: T = 100 (2) K
;
_journal_name_full 'American Mineralogist'
_journal_page_first 1736
_journal_page_last 1746
_journal_volume 102
_journal_year 2017
_chemical_compound_source 'Avacha Volcano, Kamchatka Peninsula, Russia'
_chemical_formula_sum 'Br0.03 Cl0.02 I0.95 Tl'
_chemical_name_mineral Nataliyamalikite
_space_group_IT_number 63
_space_group_name_Hall '-C 2c 2'
_space_group_name_H-M_alt 'C m c m'
_symmetry_space_group_name_H-M 'C m c m'
_cell_angle_alpha 90
_cell_angle_beta 90
_cell_angle_gamma 90
_cell_length_a 4.5670
_cell_length_b 12.803
_cell_length_c 5.202
_cell_formula_units_Z 4
_cell_volume 304.168
_database_code_amcsd 0020981
_exptl_crystal_density_diffrn 7.164
_cod_data_source_file inputs/fixed/split/05869.cif
_cod_data_source_block 05869
_cod_original_formula_sum 'Tl (I.95 Br.03 Cl.02)'
_cod_database_code 9017853

loop_
_space_group_symop_operation_xyz
x,y,z
1/2+x,1/2+y,z
x,-y,1/2+z
1/2+x,1/2-y,1/2+z
-x,y,1/2-z
1/2-x,1/2+y,1/2-z
-x,y,z
1/2-x,1/2+y,z
x,-y,-z
1/2+x,1/2-y,-z
x,y,1/2-z
1/2+x,1/2+y,1/2-z
-x,-y,1/2+z
1/2-x,1/2-y,1/2+z
-x,-y,-z
1/2-x,1/2-y,-z

loop_
_atom_site_aniso_label
_atom_site_aniso_U_11
_atom_site_aniso_U_22
_atom_site_aniso_U_33
_atom_site_aniso_U_12
_atom_site_aniso_U_13
_atom_site_aniso_U_23
Tl 0.02000 0.01730 0.01900 0.00000 0.00000 0.00000
I 0.01670 0.01480 0.01720 0.00000 0.00000 0.00000
Br 0.01670 0.01480 0.01720 0.00000 0.00000 0.00000
Cl 0.01670 0.01480 0.01720 0.00000 0.00000 0.00000

loop_
_atom_site_label
_atom_site_fract_x
_atom_site_fract_y
_atom_site_fract_z
_atom_site_occupancy
Tl 0.50000 0.60605 0.75000 1.00000
I 0.50000 0.86433 0.75000 0.95000
Br 0.50000 0.86433 0.75000 0.03000
Cl 0.50000 0.86433 0.75000 0.02000

loop_
_cod_related_entry_id
_cod_related_entry_database
_cod_related_entry_code
1 AMCSD 0020981
